data_4505484
loop_
_publ_author_name
'Zang, Shuang-Quan'
'Dong, Ming-Ming'
'Fan, Ya-Juan'
'Hou, Hong-Wei'
'Mak, Thomas C. W.'

_publ_section_title
;
 Four Cobaltic Coordination Polymers Based on 5-Iodo-Isophthalic Acid:
 Halogen-Related Interaction and Solvent Effect
;
_journal_issue 3
_journal_name_full 'Crystal Growth &amp; Design'
_journal_page_first 1239
_journal_paper_doi 10.1021/cg201257j
_journal_volume 12
_journal_year 2012
_chemical_formula_moiety 'C36 H34 Co2 I2 N8 O8, 3(C2 H6 O2)'
_chemical_formula_sum 'C42 H52 Co2 I2 N8 O14'
_chemical_formula_weight 1264.58
_chemical_name_systematic
; 
 ? 
;
_space_group_IT_number 14
_symmetry_cell_setting monoclinic
_symmetry_space_group_name_Hall '-P 2ybc'
_symmetry_space_group_name_H-M 'P 1 21/c 1'
_atom_sites_solution_hydrogens geom
_atom_sites_solution_primary direct
_atom_sites_solution_secondary difmap
_audit_creation_method SHELXL-97
_cell_angle_alpha 90.00
_cell_angle_beta 108.89(3)
_cell_angle_gamma 90.00
_cell_formula_units_Z 4
_cell_length_a 15.131(4)
_cell_length_b 19.269(10)
_cell_length_c 18.433(6)
_cell_measurement_reflns_used 3880
_cell_measurement_temperature 296(2)
_cell_measurement_theta_max 29.3509
_cell_measurement_theta_min 2.9830
_cell_volume 5085(4)
_computing_cell_refinement 'APEX 2'
_computing_data_collection 'APEX 2(Bruker, 2009)'
_computing_data_reduction 'SAINT(Bruker, 2009)'
_computing_molecular_graphics 'SHELXTL(Bruker, 2009)'
_computing_publication_material SHELXTL
_computing_structure_refinement 'SHELXL-97 (Sheldrick, 2008)'
_computing_structure_solution 'SHELXS-97 (Sheldrick, 2008)'
_diffrn_ambient_temperature 296(2)
_diffrn_measured_fraction_theta_full 0.998
_diffrn_measured_fraction_theta_max 0.998
_diffrn_measurement_device_type 'Bruker Smart APEX II CCD area detector'
_diffrn_measurement_method 'phi and omega scans'
_diffrn_radiation_monochromator graphite
_diffrn_radiation_source 'fine-focus sealed tube'
_diffrn_radiation_type MoK\a
_diffrn_radiation_wavelength 0.71073
_diffrn_reflns_av_R_equivalents 0.0522
_diffrn_reflns_av_sigmaI/netI 0.0777
_diffrn_reflns_limit_h_max 17
_diffrn_reflns_limit_h_min -17
_diffrn_reflns_limit_k_max 22
_diffrn_reflns_limit_k_min -22
_diffrn_reflns_limit_l_max 21
_diffrn_reflns_limit_l_min -21
_diffrn_reflns_number 23454
_diffrn_reflns_theta_full 25.00
_diffrn_reflns_theta_max 25.00
_diffrn_reflns_theta_min 2.99
_exptl_absorpt_coefficient_mu 1.936
_exptl_absorpt_correction_T_max 0.7220
_exptl_absorpt_correction_T_min 0.6537
_exptl_absorpt_correction_type multi-scan
_exptl_absorpt_process_details 'SADABS(Bruker, 2009)'
_exptl_crystal_colour purple
_exptl_crystal_density_diffrn 1.652
_exptl_crystal_density_method 'not measured'
_exptl_crystal_description block
_exptl_crystal_F_000 2528
_exptl_crystal_size_max 0.24
_exptl_crystal_size_mid 0.20
_exptl_crystal_size_min 0.18
_refine_diff_density_max 1.101
_refine_diff_density_min -0.914
_refine_diff_density_rms 0.099
_refine_ls_extinction_method none
_refine_ls_goodness_of_fit_ref 0.986
_refine_ls_hydrogen_treatment constr
_refine_ls_matrix_type full
_refine_ls_number_parameters 618
_refine_ls_number_reflns 8934
_refine_ls_number_restraints 1
_refine_ls_restrained_S_all 0.987
_refine_ls_R_factor_all 0.1015
_refine_ls_R_factor_gt 0.0538
_refine_ls_shift/su_max 0.002
_refine_ls_shift/su_mean 0.000
_refine_ls_structure_factor_coef Fsqd
_refine_ls_weighting_details 'calc w=1/[\s^2^(Fo^2^)+(0.0495P)^2^+0.0000P] where P=(Fo^2^+2Fc^2^)/3'
_refine_ls_weighting_scheme calc
_refine_ls_wR_factor_gt 0.1082
_refine_ls_wR_factor_ref 0.1260
_reflns_number_gt 5737
_reflns_number_total 8934
_reflns_threshold_expression >2sigma(I)
_cod_data_source_file cg201257j_si_002.cif
_cod_data_source_block compound2
_cod_original_cell_volume 5085(3)
_cod_original_sg_symbol_H-M 'P 21/c'
_cod_database_code 4505484

loop_
_symmetry_equiv_pos_as_xyz
'x, y, z'
'-x, y+1/2, -z+1/2'
'-x, -y, -z'
'x, -y-1/2, z-1/2'

loop_
_atom_site_label
_atom_site_type_symbol
_atom_site_fract_x
_atom_site_fract_y
_atom_site_fract_z
_atom_site_U_iso_or_equiv
_atom_site_adp_type
_atom_site_occupancy
_atom_site_symmetry_multiplicity
_atom_site_calc_flag
_atom_site_refinement_flags
Co1 Co 1.06206(5) 0.69522(4) 0.69340(4) 0.03114(19) Uani 1 1 d .
Co2 Co 0.46861(5) 1.19991(4) 0.80667(4) 0.0328(2) Uani 1 1 d .
O1 O 0.3085(3) 1.3620(2) 0.3375(2) 0.0554(12) Uani 1 1 d .
O2 O 0.4283(3) 1.2942(2) 0.39704(19) 0.0421(10) Uani 1 1 d .
O3 O 0.4884(3) 1.2247(2) 0.66801(19) 0.0484(11) Uani 1 1 d .
O4 O 0.3786(3) 1.2458(2) 0.71871(18) 0.0478(11) Uani 1 1 d .
O5 O 1.0965(3) 0.70732(19) 0.60025(18) 0.0371(9) Uani 1 1 d .
O6 O 1.2045(3) 0.6286(2) 0.6539(2) 0.0501(11) Uani 1 1 d .
O7 O 1.0474(3) 0.7849(2) 0.33131(19) 0.0462(10) Uani 1 1 d .
O8 O 1.1552(2) 0.7577(2) 0.28049(18) 0.0437(10) Uani 1 1 d .
O9 O 0.8582(5) 0.4431(4) 0.0308(3) 0.116(2) Uani 1 1 d .
H9 H 0.8894 0.4083 0.0306 0.174 Uiso 1 1 calc R
O10 O 0.6960(4) 0.4511(3) 0.0797(3) 0.0903(17) Uani 1 1 d .
H10A H 0.6527 0.4308 0.0881 0.135 Uiso 1 1 calc R
O11 O 0.0184(4) 0.3507(4) 0.0628(3) 0.103(2) Uani 1 1 d .
H11 H 0.0107 0.3340 0.1012 0.155 Uiso 1 1 calc R
O12 O 0.1800(4) 0.3286(4) 0.1922(3) 0.113(2) Uani 1 1 d .
H12 H 0.2293 0.3358 0.2268 0.169 Uiso 1 1 calc R
O13 O 0.3133(5) 0.0498(5) 0.5329(6) 0.202(5) Uani 1 1 d .
H13C H 0.3125 0.0308 0.4911 0.304 Uiso 1 1 d R
O14 O 0.5437(5) 0.1205(5) 0.5875(4) 0.132(3) Uani 1 1 d .
H14A H 0.5389 0.1533 0.6143 0.199 Uiso 1 1 calc R
N1 N 0.9486(3) 0.7585(2) 0.6592(2) 0.0398(12) Uani 1 1 d .
N2 N 0.8164(3) 0.8099(3) 0.6489(3) 0.0477(13) Uani 1 1 d .
N3 N 0.5976(3) 1.0156(3) 0.7869(3) 0.0436(12) Uani 1 1 d .
N4 N 0.5064(3) 1.1012(2) 0.7951(2) 0.0350(11) Uani 1 1 d .
N5 N 1.0143(3) 0.5978(2) 0.6974(2) 0.0334(11) Uani 1 1 d .
N6 N 0.9148(3) 0.5181(3) 0.7041(3) 0.0445(12) Uani 1 1 d .
N7 N 0.7058(4) 0.3256(3) 0.8636(3) 0.0556(14) Uani 1 1 d .
N8 N 0.5801(3) 0.2630(2) 0.8476(2) 0.0417(12) Uani 1 1 d .
I1 I 0.09589(3) 1.40411(3) 0.52948(3) 0.0808(2) Uani 1 1 d .
I2 I 1.41095(3) 0.57419(3) 0.46070(2) 0.06488(18) Uani 1 1 d .
C1 C 0.2194(4) 1.3556(3) 0.5291(3) 0.0411(15) Uani 1 1 d .
C2 C 0.2477(4) 1.3595(3) 0.4657(3) 0.0422(15) Uani 1 1 d .
H2 H 0.2120 1.3841 0.4228 0.051 Uiso 1 1 calc R
C3 C 0.3286(4) 1.3273(3) 0.4650(3) 0.0317(13) Uani 1 1 d .
C4 C 0.3823(4) 1.2928(3) 0.5301(3) 0.0341(13) Uani 1 1 d .
H4 H 0.4384 1.2727 0.5308 0.041 Uiso 1 1 calc R
C5 C 0.3542(4) 1.2878(3) 0.5935(3) 0.0333(13) Uani 1 1 d .
C6 C 0.2721(4) 1.3192(3) 0.5925(3) 0.0405(15) Uani 1 1 d .
H6 H 0.2521 1.3158 0.6350 0.049 Uiso 1 1 calc R
C7 C 0.3565(4) 1.3292(3) 0.3936(3) 0.0381(14) Uani 1 1 d .
C8 C 0.4126(4) 1.2497(3) 0.6638(3) 0.0374(14) Uani 1 1 d .
C9 C 1.2964(4) 0.6338(3) 0.4640(3) 0.0366(14) Uani 1 1 d .
C10 C 1.2513(4) 0.6759(3) 0.4031(3) 0.0341(13) Uani 1 1 d .
H10 H 1.2730 0.6794 0.3614 0.041 Uiso 1 1 calc R
C11 C 1.1730(4) 0.7135(3) 0.4040(3) 0.0312(13) Uani 1 1 d .
C12 C 1.1446(4) 0.7103(3) 0.4674(3) 0.0348(14) Uani 1 1 d .
H12A H 1.0929 0.7359 0.4686 0.042 Uiso 1 1 calc R
C13 C 1.1919(3) 0.6695(3) 0.5298(3) 0.0286(12) Uani 1 1 d .
C14 C 1.2676(4) 0.6301(3) 0.5277(3) 0.0340(13) Uani 1 1 d .
H14 H 1.2987 0.6016 0.5687 0.041 Uiso 1 1 calc R
C15 C 1.1199(4) 0.7557(3) 0.3346(3) 0.0364(13) Uani 1 1 d .
C16 C 1.1636(4) 0.6673(3) 0.6008(3) 0.0359(14) Uani 1 1 d .
C17 C 0.9189(4) 0.7941(3) 0.5918(3) 0.0541(18) Uani 1 1 d .
H17 H 0.9502 0.7956 0.5559 0.065 Uiso 1 1 calc R
C18 C 0.8386(5) 0.8266(4) 0.5846(3) 0.0586(19) Uani 1 1 d .
H18 H 0.8046 0.8547 0.5442 0.070 Uiso 1 1 calc R
C19 C 0.8846(4) 0.7696(3) 0.6921(3) 0.0452(16) Uani 1 1 d .
H19 H 0.8868 0.7516 0.7395 0.054 Uiso 1 1 calc R
C20 C 0.7336(4) 0.8333(3) 0.6661(4) 0.0550(17) Uani 1 1 d .
H20A H 0.7125 0.7965 0.6925 0.066 Uiso 1 1 calc R
H20B H 0.6840 0.8427 0.6185 0.066 Uiso 1 1 calc R
C21 C 0.7515(4) 0.8971(3) 0.7147(4) 0.0539(17) Uani 1 1 d .
H21A H 0.7791 0.9324 0.6913 0.065 Uiso 1 1 calc R
H21B H 0.7955 0.8864 0.7648 0.065 Uiso 1 1 calc R
C22 C 0.6612(4) 0.9246(3) 0.7237(3) 0.0472(16) Uani 1 1 d .
H22A H 0.6213 0.9428 0.6750 0.057 Uiso 1 1 calc R
H22B H 0.6281 0.8872 0.7390 0.057 Uiso 1 1 calc R
C23 C 0.6824(4) 0.9803(3) 0.7822(4) 0.0597(18) Uani 1 1 d .
H23A H 0.7159 0.9605 0.8319 0.072 Uiso 1 1 calc R
H23B H 0.7228 1.0143 0.7702 0.072 Uiso 1 1 calc R
C24 C 0.5239(5) 0.9864(3) 0.8026(4) 0.066(2) Uani 1 1 d .
H24 H 0.5137 0.9395 0.8088 0.079 Uiso 1 1 calc R
C25 C 0.4686(4) 1.0402(3) 0.8071(4) 0.0537(17) Uani 1 1 d .
H25 H 0.4124 1.0360 0.8171 0.064 Uiso 1 1 calc R
C26 C 0.5849(4) 1.0840(3) 0.7832(3) 0.0374(14) Uani 1 1 d .
H26 H 0.6261 1.1156 0.7735 0.045 Uiso 1 1 calc R
C27 C 0.9373(4) 0.5847(3) 0.7137(3) 0.0389(14) Uani 1 1 d .
H27 H 0.9031 0.6179 0.7299 0.047 Uiso 1 1 calc R
C28 C 1.0416(4) 0.5350(3) 0.6768(3) 0.0463(15) Uani 1 1 d .
H28 H 1.0946 0.5275 0.6627 0.056 Uiso 1 1 calc R
C29 C 0.9794(5) 0.4859(3) 0.6802(4) 0.0588(18) Uani 1 1 d .
H29 H 0.9808 0.4390 0.6684 0.071 Uiso 1 1 calc R
C30 C 0.8310(4) 0.4871(4) 0.7157(4) 0.0623(19) Uani 1 1 d .
H30A H 0.7927 0.5238 0.7260 0.075 Uiso 1 1 calc R
H30B H 0.7944 0.4638 0.6690 0.075 Uiso 1 1 calc R
C31 C 0.8551(4) 0.4370(3) 0.7798(4) 0.0559(18) Uani 1 1 d .
H31A H 0.8974 0.4587 0.8252 0.067 Uiso 1 1 calc R
H31B H 0.8868 0.3975 0.7669 0.067 Uiso 1 1 calc R
C32 C 0.7672(4) 0.4119(3) 0.7967(4) 0.0565(18) Uani 1 1 d .
H32A H 0.7418 0.4497 0.8185 0.068 Uiso 1 1 calc R
H32B H 0.7202 0.3979 0.7493 0.068 Uiso 1 1 calc R
C33 C 0.7894(5) 0.3530(4) 0.8506(4) 0.0615(19) Uani 1 1 d .
H33A H 0.8187 0.3165 0.8302 0.074 Uiso 1 1 calc R
H33B H 0.8335 0.3680 0.8991 0.074 Uiso 1 1 calc R
C34 C 0.6465(4) 0.2793(3) 0.8199(3) 0.0492(17) Uani 1 1 d .
H34 H 0.6519 0.2608 0.7749 0.059 Uiso 1 1 calc R
C35 C 0.5990(5) 0.3018(4) 0.9128(3) 0.0581(19) Uani 1 1 d .
H35 H 0.5635 0.3014 0.9456 0.070 Uiso 1 1 calc R
C36 C 0.6748(5) 0.3404(4) 0.9230(4) 0.067(2) Uani 1 1 d .
H36 H 0.7013 0.3713 0.9629 0.080 Uiso 1 1 calc R
C38 C 0.8579(6) 0.4558(5) 0.1056(4) 0.095(3) Uani 1 1 d .
H38A H 0.8523 0.5053 0.1124 0.114 Uiso 1 1 calc R
H38B H 0.9169 0.4407 0.1417 0.114 Uiso 1 1 calc R
C39 C 0.7813(6) 0.4200(4) 0.1225(4) 0.086(3) Uani 1 1 d .
H39A H 0.7809 0.3713 0.1091 0.103 Uiso 1 1 calc R
H39B H 0.7897 0.4232 0.1768 0.103 Uiso 1 1 calc R
C40 C 0.0974(7) 0.3923(5) 0.0841(5) 0.099(3) Uani 1 1 d .
H40A H 0.0885 0.4289 0.1172 0.119 Uiso 1 1 calc R
H40B H 0.1030 0.4142 0.0384 0.119 Uiso 1 1 calc R
C41 C 0.1850(7) 0.3571(5) 0.1234(5) 0.118(4) Uani 1 1 d .
H41A H 0.1959 0.3207 0.0911 0.142 Uiso 1 1 calc R
H41B H 0.2364 0.3898 0.1344 0.142 Uiso 1 1 calc R
C42 C 0.4487(10) 0.0995(7) 0.5363(6) 0.164(6) Uani 1 1 d D
H42A H 0.4095 0.1399 0.5186 0.197 Uiso 1 1 calc R
H42B H 0.4531 0.0742 0.4921 0.197 Uiso 1 1 calc R
C43 C 0.4108(10) 0.0553(6) 0.5833(6) 0.157(5) Uani 1 1 d D
H43A H 0.4154 0.0771 0.6318 0.189 Uiso 1 1 calc R
H43B H 0.4414 0.0104 0.5928 0.189 Uiso 1 1 calc R

loop_
_atom_site_aniso_label
_atom_site_aniso_U_11
_atom_site_aniso_U_22
_atom_site_aniso_U_33
_atom_site_aniso_U_23
_atom_site_aniso_U_13
_atom_site_aniso_U_12
Co1 0.0352(4) 0.0360(5) 0.0262(4) -0.0002(3) 0.0154(3) 0.0002(4)
Co2 0.0403(5) 0.0352(5) 0.0265(4) 0.0016(3) 0.0158(3) 0.0043(4)
O1 0.070(3) 0.070(3) 0.030(2) 0.012(2) 0.021(2) 0.005(3)
O2 0.056(3) 0.050(3) 0.029(2) 0.0017(18) 0.0272(18) 0.001(2)
O3 0.054(3) 0.060(3) 0.033(2) 0.007(2) 0.0161(19) 0.016(2)
O4 0.061(3) 0.063(3) 0.0250(19) 0.0131(19) 0.0212(18) 0.018(2)
O5 0.043(2) 0.043(2) 0.032(2) 0.0018(18) 0.0219(17) 0.009(2)
O6 0.042(2) 0.075(3) 0.035(2) 0.018(2) 0.0160(18) 0.011(2)
O7 0.045(2) 0.055(3) 0.038(2) 0.003(2) 0.0128(18) 0.022(2)
O8 0.054(2) 0.056(3) 0.0249(19) 0.0092(18) 0.0182(18) 0.006(2)
O9 0.102(5) 0.169(8) 0.073(4) -0.001(4) 0.022(3) 0.013(5)
O10 0.075(4) 0.097(5) 0.093(4) 0.021(3) 0.018(3) 0.009(4)
O11 0.104(5) 0.119(5) 0.096(4) -0.003(4) 0.045(4) -0.041(4)
O12 0.062(4) 0.206(7) 0.076(4) 0.009(4) 0.028(3) -0.003(4)
O13 0.100(6) 0.170(8) 0.265(10) -0.118(8) -0.040(6) 0.027(6)
O14 0.105(5) 0.173(8) 0.120(6) -0.060(5) 0.038(4) 0.017(5)
N1 0.043(3) 0.043(3) 0.040(3) 0.003(2) 0.023(2) 0.012(2)
N2 0.047(3) 0.051(4) 0.051(3) -0.006(3) 0.024(3) 0.011(3)
N3 0.045(3) 0.035(3) 0.058(3) -0.001(3) 0.027(3) 0.010(3)
N4 0.037(3) 0.035(3) 0.037(2) -0.001(2) 0.019(2) 0.002(2)
N5 0.032(3) 0.034(3) 0.036(2) 0.004(2) 0.014(2) -0.001(2)
N6 0.043(3) 0.046(3) 0.049(3) -0.002(3) 0.021(2) -0.013(3)
N7 0.063(4) 0.054(4) 0.057(3) -0.001(3) 0.029(3) -0.012(3)
N8 0.050(3) 0.042(3) 0.037(3) 0.000(2) 0.019(2) -0.004(3)
I1 0.0517(3) 0.1351(6) 0.0524(3) -0.0075(3) 0.0124(2) 0.0376(3)
I2 0.0509(3) 0.0897(4) 0.0568(3) -0.0030(3) 0.0213(2) 0.0319(3)
C1 0.040(3) 0.053(4) 0.033(3) -0.005(3) 0.015(3) 0.010(3)
C2 0.049(4) 0.049(4) 0.026(3) 0.004(3) 0.008(3) 0.002(3)
C3 0.036(3) 0.033(3) 0.025(3) 0.000(2) 0.009(2) 0.003(3)
C4 0.036(3) 0.035(3) 0.035(3) -0.004(3) 0.017(2) 0.005(3)
C5 0.037(3) 0.038(4) 0.027(3) 0.004(2) 0.013(2) 0.009(3)
C6 0.044(4) 0.056(4) 0.027(3) -0.003(3) 0.018(3) 0.002(3)
C7 0.048(4) 0.036(4) 0.033(3) -0.006(3) 0.017(3) -0.009(3)
C8 0.048(4) 0.035(4) 0.032(3) -0.001(3) 0.017(3) 0.004(3)
C9 0.034(3) 0.049(4) 0.030(3) -0.004(3) 0.014(2) 0.013(3)
C10 0.041(3) 0.041(4) 0.026(3) -0.002(3) 0.018(2) 0.005(3)
C11 0.039(3) 0.033(3) 0.023(3) -0.001(2) 0.011(2) 0.002(3)
C12 0.037(3) 0.044(4) 0.026(3) 0.000(3) 0.014(2) 0.005(3)
C13 0.031(3) 0.028(3) 0.029(3) -0.001(2) 0.012(2) 0.005(3)
C14 0.043(3) 0.033(3) 0.023(3) 0.003(2) 0.007(2) 0.006(3)
C15 0.052(4) 0.031(3) 0.026(3) -0.002(3) 0.012(3) -0.003(3)
C16 0.037(3) 0.047(4) 0.025(3) -0.002(3) 0.012(2) -0.007(3)
C17 0.060(4) 0.065(5) 0.048(4) 0.021(3) 0.032(3) 0.024(4)
C18 0.064(5) 0.068(5) 0.047(4) 0.014(3) 0.023(3) 0.030(4)
C19 0.058(4) 0.045(4) 0.045(3) 0.008(3) 0.033(3) 0.019(3)
C20 0.042(4) 0.061(5) 0.069(4) -0.012(4) 0.027(3) 0.008(4)
C21 0.060(5) 0.041(4) 0.072(4) 0.001(3) 0.037(4) 0.011(3)
C22 0.046(4) 0.046(4) 0.056(4) -0.007(3) 0.024(3) 0.005(3)
C23 0.047(4) 0.054(5) 0.082(5) -0.011(4) 0.026(4) 0.014(4)
C24 0.081(5) 0.033(4) 0.110(6) -0.002(4) 0.067(5) -0.008(4)
C25 0.057(4) 0.043(4) 0.079(4) 0.001(4) 0.047(4) -0.003(4)
C26 0.040(3) 0.038(4) 0.038(3) -0.006(3) 0.018(3) -0.006(3)
C27 0.039(4) 0.042(4) 0.038(3) 0.002(3) 0.016(3) -0.005(3)
C28 0.045(4) 0.044(4) 0.057(4) -0.003(3) 0.026(3) 0.004(3)
C29 0.072(5) 0.035(4) 0.079(5) -0.017(4) 0.038(4) -0.015(4)
C30 0.056(4) 0.062(5) 0.074(4) 0.006(4) 0.027(4) -0.016(4)
C31 0.058(4) 0.043(4) 0.075(4) 0.003(4) 0.033(4) -0.005(3)
C32 0.058(4) 0.047(4) 0.068(4) 0.000(4) 0.026(4) -0.008(4)
C33 0.061(5) 0.059(5) 0.068(4) 0.013(4) 0.026(4) -0.009(4)
C34 0.060(4) 0.055(4) 0.039(3) -0.009(3) 0.025(3) -0.017(4)
C35 0.063(5) 0.067(5) 0.056(4) -0.018(4) 0.036(3) -0.021(4)
C36 0.083(6) 0.069(5) 0.058(4) -0.022(4) 0.036(4) -0.018(5)
C38 0.074(6) 0.129(9) 0.069(6) -0.020(5) 0.006(4) 0.018(6)
C39 0.090(7) 0.089(7) 0.065(5) 0.012(5) 0.009(5) 0.034(6)
C40 0.111(8) 0.103(8) 0.087(6) -0.012(6) 0.035(6) -0.024(7)
C41 0.128(8) 0.168(10) 0.087(6) 0.059(6) 0.073(6) 0.090(8)
C42 0.214(16) 0.179(14) 0.085(8) -0.029(9) 0.028(10) 0.091(12)
C43 0.224(17) 0.151(13) 0.097(9) -0.046(9) 0.054(10) -0.005(11)

loop_
_atom_type_symbol
_atom_type_description
_atom_type_scat_dispersion_real
_atom_type_scat_dispersion_imag
_atom_type_scat_source
C C 0.0033 0.0016 'International Tables Vol C Tables 4.2.6.8 and 6.1.1.4'
H H 0.0000 0.0000 'International Tables Vol C Tables 4.2.6.8 and 6.1.1.4'
N N 0.0061 0.0033 'International Tables Vol C Tables 4.2.6.8 and 6.1.1.4'
O O 0.0106 0.0060 'International Tables Vol C Tables 4.2.6.8 and 6.1.1.4'
Co Co 0.3494 0.9721 'International Tables Vol C Tables 4.2.6.8 and 6.1.1.4'
I I -0.4742 1.8119 'International Tables Vol C Tables 4.2.6.8 and 6.1.1.4'

loop_
_geom_angle_atom_site_label_1
_geom_angle_atom_site_label_2
_geom_angle_atom_site_label_3
_geom_angle
_geom_angle_site_symmetry_1
_geom_angle_site_symmetry_3
O5 Co1 O8 109.51(15) . 4_576
O5 Co1 N5 109.96(16) . .
O8 Co1 N5 124.40(16) 4_576 .
O5 Co1 N1 95.37(16) . .
O8 Co1 N1 106.56(17) 4_576 .
N5 Co1 N1 106.99(18) . .
O2 Co2 O4 110.74(15) 4_586 .
O2 Co2 N4 108.78(16) 4_586 .
O4 Co2 N4 118.91(17) . .
O2 Co2 N8 95.74(17) 4_586 1_565
O4 Co2 N8 108.10(19) . 1_565
N4 Co2 N8 112.13(19) . 1_565
C7 O2 Co2 115.3(3) . 4_585
C8 O4 Co2 109.4(3) . .
C16 O5 Co1 111.0(3) . .
C15 O8 Co1 106.2(3) . 4_575
C38 O9 H9 109.5 . .
C39 O10 H10A 109.5 . .
C40 O11 H11 109.5 . .
C41 O12 H12 109.5 . .
C43 O13 H13C 108.7 . .
C42 O14 H14A 109.5 . .
C19 N1 C17 105.3(5) . .
C19 N1 Co1 128.9(4) . .
C17 N1 Co1 125.6(3) . .
C19 N2 C18 107.1(5) . .
C19 N2 C20 127.2(5) . .
C18 N2 C20 125.7(5) . .
C26 N3 C24 107.8(5) . .
C26 N3 C23 124.6(5) . .
C24 N3 C23 127.4(5) . .
C26 N4 C25 105.0(5) . .
C26 N4 Co2 123.8(4) . .
C25 N4 Co2 130.6(4) . .
C27 N5 C28 105.2(5) . .
C27 N5 Co1 122.6(4) . .
C28 N5 Co1 131.7(4) . .
C27 N6 C29 108.0(5) . .
C27 N6 C30 124.5(5) . .
C29 N6 C30 127.5(5) . .
C34 N7 C36 106.7(5) . .
C34 N7 C33 126.2(5) . .
C36 N7 C33 127.0(6) . .
C34 N8 C35 104.1(5) . .
C34 N8 Co2 131.0(4) . 1_545
C35 N8 Co2 124.9(4) . 1_545
C2 C1 C6 119.8(5) . .
C2 C1 I1 120.3(4) . .
C6 C1 I1 119.9(4) . .
C1 C2 C3 120.5(5) . .
C1 C2 H2 119.8 . .
C3 C2 H2 119.8 . .
C2 C3 C4 119.0(5) . .
C2 C3 C7 119.9(5) . .
C4 C3 C7 121.1(5) . .
C5 C4 C3 121.1(5) . .
C5 C4 H4 119.5 . .
C3 C4 H4 119.5 . .
C4 C5 C6 119.0(5) . .
C4 C5 C8 120.8(5) . .
C6 C5 C8 120.2(4) . .
C1 C6 C5 120.6(5) . .
C1 C6 H6 119.7 . .
C5 C6 H6 119.7 . .
O1 C7 O2 125.6(5) . .
O1 C7 C3 119.4(5) . .
O2 C7 C3 115.0(5) . .
O3 C8 O4 122.4(5) . .
O3 C8 C5 121.6(4) . .
O4 C8 C5 115.9(5) . .
C10 C9 C14 121.0(5) . .
C10 C9 I2 119.8(3) . .
C14 C9 I2 119.2(4) . .
C9 C10 C11 119.8(4) . .
C9 C10 H10 120.1 . .
C11 C10 H10 120.1 . .
C12 C11 C10 119.3(5) . .
C12 C11 C15 121.2(5) . .
C10 C11 C15 119.4(4) . .
C11 C12 C13 120.8(5) . .
C11 C12 H12A 119.6 . .
C13 C12 H12A 119.6 . .
C14 C13 C12 119.9(4) . .
C14 C13 C16 118.7(5) . .
C12 C13 C16 121.4(5) . .
C9 C14 C13 119.2(5) . .
C9 C14 H14 120.4 . .
C13 C14 H14 120.4 . .
O7 C15 O8 123.1(5) . .
O7 C15 C11 121.1(4) . .
O8 C15 C11 115.9(5) . .
O6 C16 O5 124.7(5) . .
O6 C16 C13 120.0(5) . .
O5 C16 C13 115.3(5) . .
C18 C17 N1 110.3(5) . .
C18 C17 H17 124.8 . .
N1 C17 H17 124.8 . .
C17 C18 N2 105.9(5) . .
C17 C18 H18 127.0 . .
N2 C18 H18 127.0 . .
N1 C19 N2 111.3(5) . .
N1 C19 H19 124.4 . .
N2 C19 H19 124.4 . .
N2 C20 C21 112.5(5) . .
N2 C20 H20A 109.1 . .
C21 C20 H20A 109.1 . .
N2 C20 H20B 109.1 . .
C21 C20 H20B 109.1 . .
H20A C20 H20B 107.8 . .
C20 C21 C22 111.0(5) . .
C20 C21 H21A 109.4 . .
C22 C21 H21A 109.4 . .
C20 C21 H21B 109.4 . .
C22 C21 H21B 109.4 . .
H21A C21 H21B 108.0 . .
C23 C22 C21 110.0(5) . .
C23 C22 H22A 109.7 . .
C21 C22 H22A 109.7 . .
C23 C22 H22B 109.7 . .
C21 C22 H22B 109.7 . .
H22A C22 H22B 108.2 . .
N3 C23 C22 112.8(5) . .
N3 C23 H23A 109.0 . .
C22 C23 H23A 109.0 . .
N3 C23 H23B 109.0 . .
C22 C23 H23B 109.0 . .
H23A C23 H23B 107.8 . .
C25 C24 N3 105.2(5) . .
C25 C24 H24 127.4 . .
N3 C24 H24 127.4 . .
C24 C25 N4 110.7(5) . .
C24 C25 H25 124.7 . .
N4 C25 H25 124.7 . .
N4 C26 N3 111.4(5) . .
N4 C26 H26 124.3 . .
N3 C26 H26 124.3 . .
N5 C27 N6 111.3(5) . .
N5 C27 H27 124.4 . .
N6 C27 H27 124.4 . .
C29 C28 N5 109.1(5) . .
C29 C28 H28 125.4 . .
N5 C28 H28 125.4 . .
N6 C29 C28 106.4(6) . .
N6 C29 H29 126.8 . .
C28 C29 H29 126.8 . .
C31 C30 N6 112.2(5) . .
C31 C30 H30A 109.2 . .
N6 C30 H30A 109.2 . .
C31 C30 H30B 109.2 . .
N6 C30 H30B 109.2 . .
H30A C30 H30B 107.9 . .
C30 C31 C32 111.2(6) . .
C30 C31 H31A 109.4 . .
C32 C31 H31A 109.4 . .
C30 C31 H31B 109.4 . .
C32 C31 H31B 109.4 . .
H31A C31 H31B 108.0 . .
C33 C32 C31 110.8(6) . .
C33 C32 H32A 109.5 . .
C31 C32 H32A 109.5 . .
C33 C32 H32B 109.5 . .
C31 C32 H32B 109.5 . .
H32A C32 H32B 108.1 . .
N7 C33 C32 111.7(6) . .
N7 C33 H33A 109.3 . .
C32 C33 H33A 109.3 . .
N7 C33 H33B 109.3 . .
C32 C33 H33B 109.3 . .
H33A C33 H33B 107.9 . .
N8 C34 N7 112.2(5) . .
N8 C34 H34 123.9 . .
N7 C34 H34 123.9 . .
C36 C35 N8 110.9(5) . .
C36 C35 H35 124.6 . .
N8 C35 H35 124.6 . .
C35 C36 N7 106.1(6) . .
C35 C36 H36 126.9 . .
N7 C36 H36 126.9 . .
O9 C38 C39 112.4(7) . .
O9 C38 H38A 109.1 . .
C39 C38 H38A 109.1 . .
O9 C38 H38B 109.1 . .
C39 C38 H38B 109.1 . .
H38A C38 H38B 107.9 . .
O10 C39 C38 108.9(7) . .
O10 C39 H39A 109.9 . .
C38 C39 H39A 109.9 . .
O10 C39 H39B 109.9 . .
C38 C39 H39B 109.9 . .
H39A C39 H39B 108.3 . .
O11 C40 C41 115.7(9) . .
O11 C40 H40A 108.4 . .
C41 C40 H40A 108.4 . .
O11 C40 H40B 108.4 . .
C41 C40 H40B 108.4 . .
H40A C40 H40B 107.4 . .
O12 C41 C40 109.0(6) . .
O12 C41 H41A 109.9 . .
C40 C41 H41A 109.9 . .
O12 C41 H41B 109.9 . .
C40 C41 H41B 109.9 . .
H41A C41 H41B 108.3 . .
C43 C42 O14 105.3(10) . .
C43 C42 H42A 110.7 . .
O14 C42 H42A 110.7 . .
C43 C42 H42B 110.7 . .
O14 C42 H42B 110.7 . .
H42A C42 H42B 108.8 . .
C42 C43 O13 100.0(11) . .
C42 C43 H43A 111.8 . .
O13 C43 H43A 111.8 . .
C42 C43 H43B 111.8 . .
O13 C43 H43B 111.8 . .
H43A C43 H43B 109.5 . .

loop_
_geom_bond_atom_site_label_1
_geom_bond_atom_site_label_2
_geom_bond_distance
_geom_bond_site_symmetry_2
Co1 O5 1.963(3) .
Co1 O8 1.980(4) 4_576
Co1 N5 2.021(4) .
Co1 N1 2.033(4) .
Co2 O2 1.954(3) 4_586
Co2 O4 1.959(4) .
Co2 N4 2.016(5) .
Co2 N8 2.017(5) 1_565
O1 C7 1.229(6) .
O2 C7 1.262(6) .
O2 Co2 1.954(3) 4_585
O3 C8 1.223(6) .
O4 C8 1.277(6) .
O5 C16 1.273(6) .
O6 C16 1.228(6) .
O7 C15 1.217(6) .
O8 C15 1.276(5) .
O8 Co1 1.980(4) 4_575
O9 C38 1.401(8) .
O9 H9 0.8200 .
O10 C39 1.410(8) .
O10 H10A 0.8200 .
O11 C40 1.387(9) .
O11 H11 0.8200 .
O12 C41 1.406(8) .
O12 H12 0.8200 .
O13 C43 1.471(13) .
O13 H13C 0.8501 .
O14 C42 1.497(13) .
O14 H14A 0.8200 .
N1 C19 1.316(6) .
N1 C17 1.361(7) .
N2 C19 1.331(7) .
N2 C18 1.370(7) .
N2 C20 1.460(7) .
N3 C26 1.330(7) .
N3 C24 1.363(7) .
N3 C23 1.478(7) .
N4 C26 1.318(6) .
N4 C25 1.358(7) .
N5 C27 1.318(6) .
N5 C28 1.372(7) .
N6 C27 1.325(7) .
N6 C29 1.346(7) .
N6 C30 1.478(7) .
N7 C34 1.335(7) .
N7 C36 1.352(7) .
N7 C33 1.461(7) .
N8 C34 1.304(6) .
N8 C35 1.364(7) .
N8 Co2 2.017(5) 1_545
I1 C1 2.092(5) .
I2 C9 2.096(5) .
C1 C2 1.371(6) .
C1 C6 1.374(7) .
C2 C3 1.375(7) .
C2 H2 0.9300 .
C3 C4 1.381(7) .
C3 C7 1.508(7) .
C4 C5 1.371(6) .
C4 H4 0.9300 .
C5 C6 1.376(7) .
C5 C8 1.504(7) .
C6 H6 0.9300 .
C9 C10 1.374(7) .
C9 C14 1.380(6) .
C10 C11 1.393(7) .
C10 H10 0.9300 .
C11 C12 1.372(6) .
C11 C15 1.509(7) .
C12 C13 1.386(7) .
C12 H12A 0.9300 .
C13 C14 1.385(7) .
C13 C16 1.503(6) .
C14 H14 0.9300 .
C17 C18 1.335(8) .
C17 H17 0.9300 .
C18 H18 0.9300 .
C19 H19 0.9300 .
C20 C21 1.492(8) .
C20 H20A 0.9700 .
C20 H20B 0.9700 .
C21 C22 1.524(7) .
C21 H21A 0.9700 .
C21 H21B 0.9700 .
C22 C23 1.482(8) .
C22 H22A 0.9700 .
C22 H22B 0.9700 .
C23 H23A 0.9700 .
C23 H23B 0.9700 .
C24 C25 1.352(8) .
C24 H24 0.9300 .
C25 H25 0.9300 .
C26 H26 0.9300 .
C27 H27 0.9300 .
C28 C29 1.352(8) .
C28 H28 0.9300 .
C29 H29 0.9300 .
C30 C31 1.477(8) .
C30 H30A 0.9700 .
C30 H30B 0.9700 .
C31 C32 1.539(8) .
C31 H31A 0.9700 .
C31 H31B 0.9700 .
C32 C33 1.473(8) .
C32 H32A 0.9700 .
C32 H32B 0.9700 .
C33 H33A 0.9700 .
C33 H33B 0.9700 .
C34 H34 0.9300 .
C35 C36 1.328(8) .
C35 H35 0.9300 .
C36 H36 0.9300 .
C38 C39 1.467(11) .
C38 H38A 0.9700 .
C38 H38B 0.9700 .
C39 H39A 0.9700 .
C39 H39B 0.9700 .
C40 C41 1.456(11) .
C40 H40A 0.9700 .
C40 H40B 0.9700 .
C41 H41A 0.9700 .
C41 H41B 0.9700 .
C42 H42A 0.9700 .
C42 H42B 0.9700 .
C43 H43A 0.9700 .
C43 H43B 0.9700 .

loop_
_geom_hbond_atom_site_label_D
_geom_hbond_atom_site_label_H
_geom_hbond_atom_site_label_A
_geom_hbond_distance_DH
_geom_hbond_distance_HA
_geom_hbond_distance_DA
_geom_hbond_angle_DHA
_geom_hbond_site_symmetry_A
O9 H9 O11 0.82 2.16 2.910(10) 152.9 1_655
O10 H10A O14 0.82 1.92 2.729(8) 169.2 4_565
O11 H11 O7 0.82 1.98 2.770(6) 161.1 2_645
O12 H12 O1 0.82 2.07 2.828(7) 153.9 1_545
O13 H13C O10 0.85 1.99 2.785(9) 154.8 2_645
O14 H14A O3 0.82 1.99 2.782(7) 163.3 1_545

loop_
_geom_torsion_atom_site_label_1
_geom_torsion_atom_site_label_2
_geom_torsion_atom_site_label_3
_geom_torsion_atom_site_label_4
_geom_torsion
_geom_torsion_site_symmetry_1
O2 Co2 O4 C8 171.1(4) 4_586
N4 Co2 O4 C8 -61.8(4) .
N8 Co2 O4 C8 67.4(4) 1_565
O8 Co1 O5 C16 76.5(4) 4_576
N5 Co1 O5 C16 -63.6(4) .
N1 Co1 O5 C16 -173.8(4) .
O5 Co1 N1 C19 172.6(5) .
O8 Co1 N1 C19 -75.2(5) 4_576
N5 Co1 N1 C19 59.8(5) .
O5 Co1 N1 C17 -1.1(5) .
O8 Co1 N1 C17 111.1(5) 4_576
N5 Co1 N1 C17 -113.9(5) .
O2 Co2 N4 C26 -131.8(4) 4_586
O4 Co2 N4 C26 100.3(4) .
N8 Co2 N4 C26 -27.2(5) 1_565
O2 Co2 N4 C25 38.4(5) 4_586
O4 Co2 N4 C25 -89.5(5) .
N8 Co2 N4 C25 143.0(5) 1_565
O5 Co1 N5 C27 -133.3(4) .
O8 Co1 N5 C27 93.9(4) 4_576
N1 Co1 N5 C27 -30.8(4) .
O5 Co1 N5 C28 37.9(5) .
O8 Co1 N5 C28 -94.9(5) 4_576
N1 Co1 N5 C28 140.3(5) .
C6 C1 C2 C3 0.0(9) .
I1 C1 C2 C3 -179.6(4) .
C1 C2 C3 C4 -2.0(9) .
C1 C2 C3 C7 177.0(5) .
C2 C3 C4 C5 2.8(8) .
C7 C3 C4 C5 -176.2(5) .
C3 C4 C5 C6 -1.6(8) .
C3 C4 C5 C8 179.5(5) .
C2 C1 C6 C5 1.3(9) .
I1 C1 C6 C5 -179.1(4) .
C4 C5 C6 C1 -0.5(9) .
C8 C5 C6 C1 178.5(5) .
Co2 O2 C7 O1 4.6(8) 4_585
Co2 O2 C7 C3 -177.0(3) 4_585
C2 C3 C7 O1 3.1(8) .
C4 C3 C7 O1 -177.9(5) .
C2 C3 C7 O2 -175.4(5) .
C4 C3 C7 O2 3.6(8) .
Co2 O4 C8 O3 3.0(7) .
Co2 O4 C8 C5 -176.2(4) .
C4 C5 C8 O3 3.2(9) .
C6 C5 C8 O3 -175.8(6) .
C4 C5 C8 O4 -177.6(5) .
C6 C5 C8 O4 3.5(8) .
C14 C9 C10 C11 -2.7(8) .
I2 C9 C10 C11 177.5(4) .
C9 C10 C11 C12 3.1(8) .
C9 C10 C11 C15 -175.7(5) .
C10 C11 C12 C13 -1.1(8) .
C15 C11 C12 C13 177.7(5) .
C11 C12 C13 C14 -1.4(8) .
C11 C12 C13 C16 177.9(5) .
C10 C9 C14 C13 0.2(8) .
I2 C9 C14 C13 -180.0(4) .
C12 C13 C14 C9 1.9(8) .
C16 C13 C14 C9 -177.5(5) .
Co1 O8 C15 O7 -7.1(7) 4_575
Co1 O8 C15 C11 172.2(4) 4_575
C12 C11 C15 O7 -4.2(8) .
C10 C11 C15 O7 174.6(5) .
C12 C11 C15 O8 176.5(5) .
C10 C11 C15 O8 -4.7(7) .
Co1 O5 C16 O6 -3.1(7) .
Co1 O5 C16 C13 176.7(3) .
C14 C13 C16 O6 -3.5(8) .
C12 C13 C16 O6 177.1(5) .
C14 C13 C16 O5 176.7(5) .
C12 C13 C16 O5 -2.7(8) .
C19 N1 C17 C18 0.4(8) .
Co1 N1 C17 C18 175.3(5) .
N1 C17 C18 N2 -0.9(8) .
C19 N2 C18 C17 1.1(8) .
C20 N2 C18 C17 -179.6(6) .
C17 N1 C19 N2 0.3(7) .
Co1 N1 C19 N2 -174.4(4) .
C18 N2 C19 N1 -0.9(7) .
C20 N2 C19 N1 179.8(5) .
C19 N2 C20 C21 85.0(8) .
C18 N2 C20 C21 -94.2(7) .
N2 C20 C21 C22 173.4(5) .
C20 C21 C22 C23 170.4(5) .
C26 N3 C23 C22 -127.9(6) .
C24 N3 C23 C22 58.8(9) .
C21 C22 C23 N3 172.6(5) .
C26 N3 C24 C25 0.4(7) .
C23 N3 C24 C25 174.7(6) .
N3 C24 C25 N4 -0.3(8) .
C26 N4 C25 C24 0.0(7) .
Co2 N4 C25 C24 -171.5(4) .
C25 N4 C26 N3 0.3(6) .
Co2 N4 C26 N3 172.6(3) .
C24 N3 C26 N4 -0.4(7) .
C23 N3 C26 N4 -174.9(5) .
C28 N5 C27 N6 -0.4(6) .
Co1 N5 C27 N6 172.8(3) .
C29 N6 C27 N5 -0.2(7) .
C30 N6 C27 N5 -178.3(5) .
C27 N5 C28 C29 0.9(7) .
Co1 N5 C28 C29 -171.4(4) .
C27 N6 C29 C28 0.8(7) .
C30 N6 C29 C28 178.8(6) .
N5 C28 C29 N6 -1.1(7) .
C27 N6 C30 C31 -115.4(7) .
C29 N6 C30 C31 67.0(8) .
N6 C30 C31 C32 173.4(5) .
C30 C31 C32 C33 169.7(6) .
C34 N7 C33 C32 84.4(8) .
C36 N7 C33 C32 -97.6(8) .
C31 C32 C33 N7 -176.3(5) .
C35 N8 C34 N7 0.2(7) .
Co2 N8 C34 N7 177.4(4) 1_545
C36 N7 C34 N8 -0.5(8) .
C33 N7 C34 N8 177.8(6) .
C34 N8 C35 C36 0.2(8) .
Co2 N8 C35 C36 -177.2(5) 1_545
N8 C35 C36 N7 -0.6(9) .
C34 N7 C36 C35 0.7(8) .
C33 N7 C36 C35 -177.6(7) .
O9 C38 C39 O10 -69.6(9) .
O11 C40 C41 O12 -61.6(11) .
O14 C42 C43 O13 169.4(7) .
